data_4109193
loop_
_publ_author_name
'Luke D. Elliott'
'Malcolm Berry'
'Andrew J. Orr-Ewing'
'Kevin I. Booker-Milburn'

_publ_section_title
;
 The Intramolecular Photometathesis of Pyrroles
;
_journal_name_full 'Journal of the American Chemical Society'
_journal_page_first 3078
_journal_page_last 3079
_journal_paper_doi 10.1021/ja070254l
_journal_volume 129
_journal_year 2007
_chemical_formula_moiety 'C14 H20 N2 O2'
_chemical_formula_sum 'C14 H20 N2 O2'
_chemical_formula_weight 248.32
_chemical_name_systematic
; 
 ? 
;
_space_group_IT_number 61
_symmetry_cell_setting orthorhombic
_symmetry_space_group_name_Hall '-P 2ac 2ab'
_symmetry_space_group_name_H-M 'P b c a'
_atom_sites_solution_hydrogens geom
_atom_sites_solution_primary direct
_atom_sites_solution_secondary difmap
_audit_creation_method SHELXL-97
_cell_angle_alpha 90.00
_cell_angle_beta 90.00
_cell_angle_gamma 90.00
_cell_formula_units_Z 8
_cell_length_a 9.4390(19)
_cell_length_b 14.839(3)
_cell_length_c 18.608(4)
_cell_measurement_reflns_used 1711
_cell_measurement_temperature 100(2)
_cell_volume 2606.3(9)
_computing_structure_refinement 'SHELXL-97 (Sheldrick, 1997)'
_computing_structure_solution 'SHELXS-97 (Sheldrick, 1990)'
_diffrn_ambient_temperature 100(2)
_diffrn_measured_fraction_theta_full 0.999
_diffrn_measured_fraction_theta_max 0.999
_diffrn_radiation_monochromator graphite
_diffrn_radiation_source 'fine-focus sealed tube'
_diffrn_radiation_type MoK\a
_diffrn_radiation_wavelength 0.71073
_diffrn_reflns_av_R_equivalents 0.0787
_diffrn_reflns_av_sigmaI/netI 0.0584
_diffrn_reflns_limit_h_max 12
_diffrn_reflns_limit_h_min -12
_diffrn_reflns_limit_k_max 13
_diffrn_reflns_limit_k_min -19
_diffrn_reflns_limit_l_max 23
_diffrn_reflns_limit_l_min -24
_diffrn_reflns_number 17077
_diffrn_reflns_theta_full 27.48
_diffrn_reflns_theta_max 27.48
_diffrn_reflns_theta_min 2.19
_exptl_absorpt_coefficient_mu 0.085
_exptl_absorpt_correction_T_max 0.98
_exptl_absorpt_correction_T_min 0.837
_exptl_absorpt_correction_type multi-scan
_exptl_absorpt_process_details 'SADABS (Sheldrick, 2003)'
_exptl_crystal_colour colourless
_exptl_crystal_density_diffrn 1.266
_exptl_crystal_description block
_exptl_crystal_F_000 1072
_exptl_crystal_size_max 0.60
_exptl_crystal_size_mid 0.40
_exptl_crystal_size_min 0.20
_refine_diff_density_max 0.280
_refine_diff_density_min -0.272
_refine_diff_density_rms 0.052
_refine_ls_extinction_method none
_refine_ls_goodness_of_fit_ref 1.021
_refine_ls_hydrogen_treatment mixed
_refine_ls_matrix_type full
_refine_ls_number_parameters 169
_refine_ls_number_reflns 2985
_refine_ls_number_restraints 0
_refine_ls_restrained_S_all 1.021
_refine_ls_R_factor_all 0.0868
_refine_ls_R_factor_gt 0.0545
_refine_ls_shift/su_max 0.000
_refine_ls_shift/su_mean 0.000
_refine_ls_structure_factor_coef Fsqd
_refine_ls_weighting_details 'calc w=1/[\s^2^(Fo^2^)+(0.0393P)^2^+1.8809P] where P=(Fo^2^+2Fc^2^)/3'
_refine_ls_weighting_scheme calc
_refine_ls_wR_factor_gt 0.1116
_refine_ls_wR_factor_ref 0.1249
_reflns_number_gt 2067
_reflns_number_total 2985
_reflns_threshold_expression >2sigma(I)
_cod_data_source_file ja070254lsi20070112_065253.cif
_cod_data_source_block cmg16a
_cod_original_cell_volume 2606.4(9)
_cod_original_sg_symbol_H-M 'P b c a '
_cod_database_code 4109193

loop_
_symmetry_equiv_pos_as_xyz
'x, y, z'
'-x+1/2, -y, z+1/2'
'-x, y+1/2, -z+1/2'
'x+1/2, -y+1/2, -z'
'-x, -y, -z'
'x-1/2, y, -z-1/2'
'x, -y-1/2, z-1/2'
'-x-1/2, y-1/2, z'

loop_
_atom_site_label
_atom_site_type_symbol
_atom_site_fract_x
_atom_site_fract_y
_atom_site_fract_z
_atom_site_U_iso_or_equiv
_atom_site_adp_type
_atom_site_occupancy
_atom_site_symmetry_multiplicity
_atom_site_calc_flag
_atom_site_refinement_flags
C1 C 0.1410(2) 0.09629(13) 0.35785(10) 0.0174(4) Uani 1 1 d .
C2 C 0.0681(2) 0.11507(13) 0.28473(10) 0.0182(4) Uani 1 1 d .
H2 H 0.0809 0.0668 0.2478 0.022 Uiso 1 1 calc R
C3 C 0.1224(2) 0.20632(12) 0.26326(11) 0.0186(4) Uani 1 1 d .
C4 C 0.1888(2) 0.24186(13) 0.32102(11) 0.0199(4) Uani 1 1 d .
H4 H 0.2222 0.3022 0.3225 0.024 Uiso 1 1 calc R
C5 C 0.4911(2) -0.02828(14) 0.38092(11) 0.0241(5) Uani 1 1 d .
H5A H 0.5184 -0.0505 0.3327 0.029 Uiso 1 1 calc R
H5B H 0.4531 -0.0798 0.4086 0.029 Uiso 1 1 calc R
C6 C 0.6202(2) 0.00894(15) 0.41861(12) 0.0283(5) Uani 1 1 d .
H6A H 0.6599 0.0586 0.3903 0.042 Uiso 1 1 calc R
H6B H 0.6913 -0.0388 0.4237 0.042 Uiso 1 1 calc R
H6C H 0.5932 0.0311 0.4663 0.042 Uiso 1 1 calc R
C7 C -0.0064(2) 0.07903(13) 0.39205(10) 0.0183(4) Uani 1 1 d .
H7 H -0.0229 0.0127 0.3963 0.022 Uiso 1 1 calc R
C8 C -0.0323(2) 0.12342(14) 0.46407(11) 0.0251(5) Uani 1 1 d .
H8A H 0.0075 0.0846 0.5023 0.030 Uiso 1 1 calc R
H8B H -0.1357 0.1278 0.4721 0.030 Uiso 1 1 calc R
C9 C 0.0321(2) 0.21687(14) 0.47067(11) 0.0248(5) Uani 1 1 d .
H9A H 0.0221 0.2386 0.5207 0.030 Uiso 1 1 calc R
H9B H -0.0191 0.2592 0.4388 0.030 Uiso 1 1 calc R
C10 C 0.2465(2) 0.01934(13) 0.36322(10) 0.0194(4) Uani 1 1 d .
C11 C 0.0974(2) 0.24804(14) 0.19570(11) 0.0220(4) Uani 1 1 d .
C12 C 0.1477(3) 0.34258(15) 0.18279(13) 0.0322(5) Uani 1 1 d .
H12A H 0.2119 0.3434 0.1414 0.048 Uiso 1 1 calc R
H12B H 0.1978 0.3645 0.2255 0.048 Uiso 1 1 calc R
H12C H 0.0661 0.3816 0.1730 0.048 Uiso 1 1 calc R
C13 C 0.1887(2) 0.21481(14) 0.45009(11) 0.0230(4) Uani 1 1 d .
H13A H 0.2297 0.2759 0.4547 0.028 Uiso 1 1 calc R
H13B H 0.2408 0.1740 0.4829 0.028 Uiso 1 1 calc R
C14 C -0.0782(2) 0.11474(14) 0.32304(10) 0.0213(4) Uani 1 1 d .
H14A H -0.1204 0.1754 0.3285 0.026 Uiso 1 1 calc R
H14B H -0.1471 0.0721 0.3017 0.026 Uiso 1 1 calc R
H1N H 0.406(3) 0.0957(17) 0.3692(12) 0.031(7) Uiso 1 1 d .
N1 N 0.38202(18) 0.04048(12) 0.37371(9) 0.0211(4) Uani 1 1 d .
N4 N 0.20343(17) 0.18356(11) 0.37658(9) 0.0190(4) Uani 1 1 d .
O1 O 0.20311(15) -0.05851(10) 0.35799(9) 0.0290(4) Uani 1 1 d .
O2 O 0.03398(16) 0.20857(10) 0.14718(8) 0.0259(3) Uani 1 1 d .

loop_
_atom_site_aniso_label
_atom_site_aniso_U_11
_atom_site_aniso_U_22
_atom_site_aniso_U_33
_atom_site_aniso_U_23
_atom_site_aniso_U_13
_atom_site_aniso_U_12
C1 0.0178(10) 0.0149(10) 0.0196(10) -0.0014(7) -0.0005(8) -0.0011(7)
C2 0.0198(10) 0.0159(10) 0.0188(9) -0.0001(8) 0.0004(8) -0.0011(8)
C3 0.0178(10) 0.0130(9) 0.0250(10) 0.0002(8) 0.0026(8) -0.0004(7)
C4 0.0155(9) 0.0149(10) 0.0291(11) 0.0004(8) 0.0029(8) 0.0010(7)
C5 0.0231(11) 0.0216(11) 0.0277(11) 0.0016(8) -0.0006(9) 0.0081(8)
C6 0.0205(11) 0.0338(13) 0.0305(12) 0.0056(9) 0.0004(9) 0.0047(9)
C7 0.0190(10) 0.0161(10) 0.0199(10) 0.0005(7) -0.0002(8) -0.0011(7)
C8 0.0279(11) 0.0231(11) 0.0244(11) -0.0016(8) 0.0051(9) -0.0002(9)
C9 0.0294(11) 0.0234(11) 0.0216(10) -0.0050(8) 0.0001(9) 0.0017(9)
C10 0.0211(10) 0.0175(10) 0.0197(10) -0.0001(8) 0.0001(8) 0.0015(8)
C11 0.0193(10) 0.0206(10) 0.0261(11) 0.0027(8) 0.0041(9) 0.0003(8)
C12 0.0413(14) 0.0241(12) 0.0311(12) 0.0099(9) -0.0038(11) -0.0074(10)
C13 0.0271(11) 0.0185(10) 0.0233(11) -0.0049(8) -0.0052(9) -0.0007(8)
C14 0.0152(9) 0.0256(11) 0.0232(10) 0.0032(8) -0.0006(8) -0.0019(8)
N1 0.0187(9) 0.0162(9) 0.0284(10) 0.0013(7) -0.0015(7) 0.0023(7)
N4 0.0197(8) 0.0137(8) 0.0236(9) -0.0024(7) -0.0012(7) -0.0010(7)
O1 0.0246(8) 0.0173(8) 0.0450(10) -0.0042(6) 0.0003(7) 0.0010(6)
O2 0.0281(8) 0.0254(8) 0.0241(8) 0.0032(6) -0.0018(6) -0.0037(6)

loop_
_atom_type_symbol
_atom_type_description
_atom_type_scat_dispersion_real
_atom_type_scat_dispersion_imag
_atom_type_scat_source
C C 0.0033 0.0016 'International Tables Vol C Tables 4.2.6.8 and 6.1.1.4'
H H 0.0000 0.0000 'International Tables Vol C Tables 4.2.6.8 and 6.1.1.4'
N N 0.0061 0.0033 'International Tables Vol C Tables 4.2.6.8 and 6.1.1.4'
O O 0.0106 0.0060 'International Tables Vol C Tables 4.2.6.8 and 6.1.1.4'

loop_
_geom_angle_atom_site_label_1
_geom_angle_atom_site_label_2
_geom_angle_atom_site_label_3
_geom_angle
N4 C1 C10 112.65(16)
N4 C1 C2 103.21(15)
C10 C1 C2 118.95(16)
N4 C1 C7 114.16(15)
C10 C1 C7 115.91(16)
C2 C1 C7 89.53(14)
C3 C2 C1 104.12(15)
C3 C2 C14 115.36(16)
C1 C2 C14 89.50(14)
C3 C2 H2 114.9
C1 C2 H2 114.9
C14 C2 H2 114.9
C4 C3 C11 127.63(18)
C4 C3 C2 107.37(17)
C11 C3 C2 124.85(17)
C3 C4 N4 113.89(18)
C3 C4 H4 123.1
N4 C4 H4 123.1
N1 C5 C6 110.93(18)
N1 C5 H5A 109.5
C6 C5 H5A 109.5
N1 C5 H5B 109.5
C6 C5 H5B 109.5
H5A C5 H5B 108.0
C5 C6 H6A 109.5
C5 C6 H6B 109.5
H6A C6 H6B 109.5
C5 C6 H6C 109.5
H6A C6 H6C 109.5
H6B C6 H6C 109.5
C8 C7 C14 121.04(17)
C8 C7 C1 115.87(16)
C14 C7 C1 89.76(14)
C8 C7 H7 109.5
C14 C7 H7 109.5
C1 C7 H7 109.5
C7 C8 C9 113.86(17)
C7 C8 H8A 108.8
C9 C8 H8A 108.8
C7 C8 H8B 108.8
C9 C8 H8B 108.8
H8A C8 H8B 107.7
C8 C9 C13 110.40(17)
C8 C9 H9A 109.6
C13 C9 H9A 109.6
C8 C9 H9B 109.6
C13 C9 H9B 109.6
H9A C9 H9B 108.1
O1 C10 N1 123.55(18)
O1 C10 C1 118.90(18)
N1 C10 C1 117.55(17)
O2 C11 C3 121.46(19)
O2 C11 C12 118.76(19)
C3 C11 C12 119.78(19)
C11 C12 H12A 109.5
C11 C12 H12B 109.5
H12A C12 H12B 109.5
C11 C12 H12C 109.5
H12A C12 H12C 109.5
H12B C12 H12C 109.5
N4 C13 C9 109.59(16)
N4 C13 H13A 109.8
C9 C13 H13A 109.8
N4 C13 H13B 109.8
C9 C13 H13B 109.8
H13A C13 H13B 108.2
C7 C14 C2 89.56(14)
C7 C14 H14A 113.7
C2 C14 H14A 113.7
C7 C14 H14B 113.7
C2 C14 H14B 113.7
H14A C14 H14B 111.0
C10 N1 C5 121.87(18)
C10 N1 H1N 117.9(17)
C5 N1 H1N 119.5(17)
C4 N4 C13 120.37(16)
C4 N4 C1 109.98(16)
C13 N4 C1 117.93(16)

loop_
_geom_bond_atom_site_label_1
_geom_bond_atom_site_label_2
_geom_bond_distance
C1 N4 1.465(2)
C1 C10 1.518(3)
C1 C2 1.550(3)
C1 C7 1.551(3)
C2 C3 1.502(3)
C2 C14 1.554(3)
C2 H2 1.0000
C3 C4 1.351(3)
C3 C11 1.421(3)
C4 N4 1.355(3)
C4 H4 0.9500
C5 N1 1.456(3)
C5 C6 1.511(3)
C5 H5A 0.9900
C5 H5B 0.9900
C6 H6A 0.9800
C6 H6B 0.9800
C6 H6C 0.9800
C7 C8 1.513(3)
C7 C14 1.546(3)
C7 H7 1.0000
C8 C9 1.519(3)
C8 H8A 0.9900
C8 H8B 0.9900
C9 C13 1.528(3)
C9 H9A 0.9900
C9 H9B 0.9900
C10 O1 1.229(2)
C10 N1 1.332(3)
C11 O2 1.232(2)
C11 C12 1.500(3)
C12 H12A 0.9800
C12 H12B 0.9800
C12 H12C 0.9800
C13 N4 1.451(3)
C13 H13A 0.9900
C13 H13B 0.9900
C14 H14A 0.9900
C14 H14B 0.9900
N1 H1N 0.85(2)

loop_
_geom_torsion_atom_site_label_1
_geom_torsion_atom_site_label_2
_geom_torsion_atom_site_label_3
_geom_torsion_atom_site_label_4
_geom_torsion
N4 C1 C2 C3 10.99(19)
C10 C1 C2 C3 -114.61(18)
C7 C1 C2 C3 125.73(15)
N4 C1 C2 C14 -105.08(15)
C10 C1 C2 C14 129.32(18)
C7 C1 C2 C14 9.66(14)
C1 C2 C3 C4 -11.6(2)
C14 C2 C3 C4 84.7(2)
C1 C2 C3 C11 172.57(18)
C14 C2 C3 C11 -91.2(2)
C11 C3 C4 N4 -176.46(18)
C2 C3 C4 N4 7.8(2)
N4 C1 C7 C8 -30.2(2)
C10 C1 C7 C8 103.2(2)
C2 C1 C7 C8 -134.54(17)
N4 C1 C7 C14 94.58(17)
C10 C1 C7 C14 -132.01(17)
C2 C1 C7 C14 -9.71(14)
C14 C7 C8 C9 -69.2(2)
C1 C7 C8 C9 37.5(2)
C7 C8 C9 C13 -52.0(2)
N4 C1 C10 O1 170.69(17)
C2 C1 C10 O1 -68.4(2)
C7 C1 C10 O1 36.6(3)
N4 C1 C10 N1 -9.1(2)
C2 C1 C10 N1 111.9(2)
C7 C1 C10 N1 -143.17(18)
C4 C3 C11 O2 -179.3(2)
C2 C3 C11 O2 -4.3(3)
C4 C3 C11 C12 0.1(3)
C2 C3 C11 C12 175.12(19)
C8 C9 C13 N4 59.6(2)
C8 C7 C14 C2 130.14(18)
C1 C7 C14 C2 9.69(14)
C3 C2 C14 C7 -115.11(17)
C1 C2 C14 C7 -9.69(14)
O1 C10 N1 C5 -0.9(3)
C1 C10 N1 C5 178.86(17)
C6 C5 N1 C10 -159.01(19)
C3 C4 N4 C13 -142.46(18)
C3 C4 N4 C1 -0.2(2)
C9 C13 N4 C4 83.7(2)
C9 C13 N4 C1 -55.7(2)
C10 C1 N4 C4 122.46(17)
C2 C1 N4 C4 -7.1(2)
C7 C1 N4 C4 -102.61(18)
C10 C1 N4 C13 -94.3(2)
C2 C1 N4 C13 136.18(17)
C7 C1 N4 C13 40.7(2)
